data_7116365
loop_
_publ_author_name
'Saikat Khamarui'
'Rituparna Maiti'
'Dilip K. Maiti'

_publ_section_title
;
 General base-tuned unorthodox synthesis of amides and ketoesters with
 water
;
_journal_name_full Chem.Commun.
_journal_page_first 384
_journal_paper_doi 10.1039/C4cc07961B
_journal_volume 51
_journal_year 2015
_chemical_formula_moiety 'C15 H12 O3'
_chemical_formula_sum 'C15 H12 O3'
_chemical_formula_weight 240.25
_chemical_name_systematic
; 
 ? 
;
_space_group_IT_number 14
_symmetry_cell_setting monoclinic
_symmetry_space_group_name_Hall '-P 2ybc'
_symmetry_space_group_name_H-M 'P 1 21/c 1'
_atom_sites_solution_hydrogens geom
_atom_sites_solution_primary direct
_atom_sites_solution_secondary difmap
_audit_creation_method SHELXL-97
_cell_angle_alpha 90.00
_cell_angle_beta 90.552(5)
_cell_angle_gamma 90.00
_cell_formula_units_Z 4
_cell_length_a 9.0155(13)
_cell_length_b 14.112(2)
_cell_length_c 9.6804(14)
_cell_measurement_temperature 296(2)
_cell_volume 1231.5(3)
_computing_structure_refinement 'SHELXL-97 (Sheldrick, 2008)'
_computing_structure_solution 'SHELXS-97 (Sheldrick, 2008)'
_diffrn_ambient_temperature 296(2)
_diffrn_measured_fraction_theta_full 0.988
_diffrn_measured_fraction_theta_max 0.988
_diffrn_radiation_monochromator graphite
_diffrn_radiation_source 'fine-focus sealed tube'
_diffrn_radiation_type MoK\a
_diffrn_radiation_wavelength 0.71073
_diffrn_reflns_av_R_equivalents 0.0514
_diffrn_reflns_av_sigmaI/netI 0.0324
_diffrn_reflns_limit_h_max 10
_diffrn_reflns_limit_h_min -10
_diffrn_reflns_limit_k_max 16
_diffrn_reflns_limit_k_min -16
_diffrn_reflns_limit_l_max 11
_diffrn_reflns_limit_l_min -11
_diffrn_reflns_number 12609
_diffrn_reflns_theta_full 24.51
_diffrn_reflns_theta_max 24.51
_diffrn_reflns_theta_min 2.26
_exptl_absorpt_coefficient_mu 0.090
_exptl_absorpt_correction_T_max 0.9696
_exptl_absorpt_correction_T_min 0.9445
_exptl_crystal_density_diffrn 1.296
_exptl_crystal_density_method 'not measured'
_exptl_crystal_F_000 504
_exptl_crystal_size_max 0.86
_exptl_crystal_size_mid 0.66
_exptl_crystal_size_min 0.44
_refine_diff_density_max 0.156
_refine_diff_density_min -0.256
_refine_diff_density_rms 0.049
_refine_ls_extinction_method none
_refine_ls_goodness_of_fit_ref 1.091
_refine_ls_hydrogen_treatment mixed
_refine_ls_matrix_type full
_refine_ls_number_parameters 163
_refine_ls_number_reflns 2027
_refine_ls_number_restraints 0
_refine_ls_restrained_S_all 1.091
_refine_ls_R_factor_all 0.1048
_refine_ls_R_factor_gt 0.0696
_refine_ls_shift/su_max 0.050
_refine_ls_shift/su_mean 0.007
_refine_ls_structure_factor_coef Fsqd
_refine_ls_weighting_details 'calc w=1/[\s^2^(Fo^2^)+(0.1134P)^2^+0.5410P] where P=(Fo^2^+2Fc^2^)/3'
_refine_ls_weighting_scheme calc
_refine_ls_wR_factor_gt 0.2077
_refine_ls_wR_factor_ref 0.2377
_reflns_number_gt 1292
_reflns_number_total 2027
_reflns_threshold_expression >2sigma(I)
_cod_data_source_file c4cc07961b2.cif
_cod_data_source_block skkk
_cod_original_sg_symbol_H-M P12(1)/c1
_cod_database_code 7116365

loop_
_symmetry_equiv_pos_as_xyz
'x, y, z'
'-x, y+1/2, -z+1/2'
'-x, -y, -z'
'x, -y-1/2, z-1/2'

loop_
_atom_site_label
_atom_site_type_symbol
_atom_site_fract_x
_atom_site_fract_y
_atom_site_fract_z
_atom_site_U_iso_or_equiv
_atom_site_adp_type
_atom_site_occupancy
_atom_site_symmetry_multiplicity
_atom_site_calc_flag
_atom_site_refinement_flags
O1 O 0.7459(3) 0.10289(18) 0.9941(3) 0.0844(9) Uani 1 1 d .
O2 O 0.6010(4) 0.00754(19) 0.8002(4) 0.1091(11) Uani 1 1 d .
O3 O 0.9370(3) 0.08358(17) 0.8493(3) 0.0935(10) Uani 1 1 d .
C1 C 0.6239(5) -0.3416(3) 0.8611(5) 0.0852(12) Uani 1 1 d .
H1 H 0.6146 -0.4071 0.8552 0.102 Uiso 1 1 calc R
C2 C 0.5414(5) -0.2842(3) 0.7762(5) 0.0854(12) Uani 1 1 d .
H2 H 0.4767 -0.3108 0.7116 0.102 Uiso 1 1 calc R
C3 C 0.5534(4) -0.1876(3) 0.7858(4) 0.0803(11) Uani 1 1 d .
H3 H 0.4961 -0.1492 0.7284 0.096 Uiso 1 1 calc R
C4 C 0.6505(4) -0.1470(2) 0.8805(4) 0.0642(9) Uani 1 1 d .
C5 C 0.6589(4) -0.0424(2) 0.8862(4) 0.0693(10) Uani 1 1 d .
C6 C 0.7372(4) 0.0007(2) 1.0036(4) 0.0725(10) Uani 1 1 d .
H6A H 0.6867 -0.0162 1.0881 0.087 Uiso 1 1 calc R
H6B H 0.8369 -0.0250 1.0089 0.087 Uiso 1 1 calc R
C7 C 0.8532(4) 0.1361(2) 0.9074(4) 0.0660(9) Uani 1 1 d .
C8 C 0.8577(3) 0.2402(2) 0.8989(4) 0.0609(9) Uani 1 1 d .
C9 C 0.9514(4) 0.2810(3) 0.8047(4) 0.0766(11) Uani 1 1 d .
H9 H 1.0086 0.2427 0.7479 0.092 Uiso 1 1 calc R
C10 C 0.9611(4) 0.3784(3) 0.7941(5) 0.0857(12) Uani 1 1 d .
H10 H 1.0236 0.4055 0.7292 0.103 Uiso 1 1 calc R
C11 C 0.8793(5) 0.4351(3) 0.8783(5) 0.0859(12) Uani 1 1 d .
H11 H 0.8859 0.5006 0.8704 0.103 Uiso 1 1 calc R
C12 C 0.7209(5) -0.3016(3) 0.9553(5) 0.0913(13) Uani 1 1 d .
H12 H 0.7781 -0.3403 1.0124 0.110 Uiso 1 1 calc R
C13 C 0.7334(4) -0.2049(2) 0.9653(4) 0.0739(10) Uani 1 1 d .
H13 H 0.7983 -0.1785 1.0298 0.089 Uiso 1 1 calc R
C14 C 0.7738(4) 0.2970(3) 0.9843(4) 0.0790(11) Uani 1 1 d .
H14 H 0.7093 0.2699 1.0475 0.095 Uiso 1 1 calc R
C15 C 0.7867(5) 0.3954(3) 0.9751(5) 0.0935(13) Uani 1 1 d .
H15 H 0.7330 0.4342 1.0341 0.112 Uiso 1 1 calc R

loop_
_atom_site_aniso_label
_atom_site_aniso_U_11
_atom_site_aniso_U_22
_atom_site_aniso_U_33
_atom_site_aniso_U_23
_atom_site_aniso_U_13
_atom_site_aniso_U_12
O1 0.0843(18) 0.0646(16) 0.105(2) -0.0029(13) 0.0143(16) -0.0008(13)
O2 0.116(2) 0.0670(17) 0.144(3) 0.0200(18) -0.049(2) -0.0008(16)
O3 0.0895(19) 0.0622(16) 0.129(2) -0.0069(16) 0.0300(18) 0.0090(14)
C1 0.087(3) 0.058(2) 0.110(3) -0.008(2) 0.011(3) -0.001(2)
C2 0.080(3) 0.072(3) 0.104(3) -0.011(2) 0.000(2) -0.011(2)
C3 0.071(2) 0.072(2) 0.097(3) -0.002(2) -0.008(2) -0.0004(19)
C4 0.0560(19) 0.057(2) 0.079(2) 0.0028(17) 0.0066(18) -0.0009(16)
C5 0.056(2) 0.060(2) 0.092(3) 0.0097(19) 0.0008(19) 0.0002(16)
C6 0.072(2) 0.057(2) 0.089(3) 0.0165(18) 0.000(2) -0.0053(17)
C7 0.062(2) 0.058(2) 0.079(2) 0.0005(17) 0.0009(19) 0.0029(17)
C8 0.0546(19) 0.0525(19) 0.075(2) -0.0054(15) -0.0047(17) 0.0019(15)
C9 0.073(2) 0.068(2) 0.089(3) 0.002(2) 0.008(2) 0.0041(18)
C10 0.081(3) 0.064(2) 0.112(3) 0.015(2) 0.006(2) -0.006(2)
C11 0.092(3) 0.056(2) 0.110(3) 0.003(2) -0.009(3) -0.004(2)
C12 0.098(3) 0.068(3) 0.107(3) 0.004(2) -0.004(3) 0.010(2)
C13 0.073(2) 0.059(2) 0.089(3) 0.0001(19) -0.007(2) 0.0022(18)
C14 0.087(3) 0.063(2) 0.087(3) -0.0055(19) 0.013(2) 0.0002(19)
C15 0.105(3) 0.065(2) 0.111(3) -0.015(2) 0.013(3) 0.007(2)

loop_
_atom_type_symbol
_atom_type_description
_atom_type_scat_dispersion_real
_atom_type_scat_dispersion_imag
_atom_type_scat_source
C C 0.0033 0.0016 'International Tables Vol C Tables 4.2.6.8 and 6.1.1.4'
H H 0.0000 0.0000 'International Tables Vol C Tables 4.2.6.8 and 6.1.1.4'
O O 0.0106 0.0060 'International Tables Vol C Tables 4.2.6.8 and 6.1.1.4'

loop_
_geom_angle_atom_site_label_1
_geom_angle_atom_site_label_2
_geom_angle_atom_site_label_3
_geom_angle
C7 O1 C6 114.8(3)
C2 C1 C12 119.5(4)
C2 C1 H1 120.3
C12 C1 H1 120.3
C3 C2 C1 120.4(4)
C3 C2 H2 119.8
C1 C2 H2 119.8
C2 C3 C4 120.4(4)
C2 C3 H3 119.8
C4 C3 H3 119.8
C13 C4 C3 119.0(3)
C13 C4 C5 122.9(3)
C3 C4 C5 118.1(3)
O2 C5 C6 119.7(3)
O2 C5 C4 122.4(4)
C6 C5 C4 117.9(3)
O1 C6 C5 113.0(3)
O1 C6 H6A 109.0
C5 C6 H6A 109.0
O1 C6 H6B 109.0
C5 C6 H6B 109.0
H6A C6 H6B 107.8
O3 C7 O1 121.8(3)
O3 C7 C8 124.8(3)
O1 C7 C8 113.3(3)
C9 C8 C14 119.8(3)
C9 C8 C7 118.2(3)
C14 C8 C7 122.0(3)
C8 C9 C10 120.3(4)
C8 C9 H9 119.8
C10 C9 H9 119.8
C11 C10 C9 120.3(4)
C11 C10 H10 119.8
C9 C10 H10 119.9
C10 C11 C15 120.2(4)
C10 C11 H11 119.9
C15 C11 H11 119.9
C13 C12 C1 120.4(4)
C13 C12 H12 119.8
C1 C12 H12 119.8
C12 C13 C4 120.4(4)
C12 C13 H13 119.8
C4 C13 H13 119.8
C8 C14 C15 119.5(4)
C8 C14 H14 120.3
C15 C14 H14 120.3
C11 C15 C14 119.9(4)
C11 C15 H15 120.1
C14 C15 H15 120.1

loop_
_geom_bond_atom_site_label_1
_geom_bond_atom_site_label_2
_geom_bond_distance
O1 C7 1.369(4)
O1 C6 1.447(4)
O2 C5 1.205(4)
O3 C7 1.202(4)
C1 C2 1.369(6)
C1 C12 1.378(6)
C1 H1 0.9300
C2 C3 1.369(5)
C2 H2 0.9300
C3 C4 1.386(5)
C3 H3 0.9300
C4 C13 1.375(5)
C4 C5 1.479(5)
C5 C6 1.464(5)
C6 H6A 0.9700
C6 H6B 0.9700
C7 C8 1.472(5)
C8 C9 1.375(5)
C8 C14 1.382(5)
C9 C10 1.382(5)
C9 H9 0.9300
C10 C11 1.364(6)
C10 H10 0.9300
C11 C15 1.379(6)
C11 H11 0.9300
C12 C13 1.372(5)
C12 H12 0.9300
C13 H13 0.9300
C14 C15 1.397(5)
C14 H14 0.9300
C15 H15 0.9300
